data_4131261
loop_
_publ_author_name
'Wang, Shuai'
'McCrea-Hendrick, Madison L'
'Weinstein, Cory M.'
'Caputo, Christine A.'
'Hoppe, Elke'
'Fettinger, James C.'
'Olmstead, Marilyn M.'
'Power, Philip P.'

_publ_section_title
;
 Dynamic Behavior and Isomerization Equilibria of Distannenes Synthesized
 by Tin Hydride/Olefin Insertions: Characterization of the Elusive
 Monohydrido Bridged Isomer.
;
_journal_issue 19
_journal_name_full 'Journal of the American Chemical Society'
_journal_page_first 6586
_journal_page_last 6595
_journal_paper_doi 10.1021/jacs.7b02269
_journal_volume 139
_journal_year 2017
_chemical_formula_moiety 'C64 H80 Sn2, C3 H6'
_chemical_formula_sum 'C67 H86 Sn2'
_chemical_formula_weight 1128.73
_space_group_crystal_system monoclinic
_space_group_IT_number 14
_space_group_name_Hall '-P 2ybc'
_space_group_name_H-M_alt 'P 1 21/c 1'
_atom_sites_solution_hydrogens geom
_audit_creation_date 2017-01-08
_audit_creation_method SHELXL-2016/6
_cell_angle_alpha 90
_cell_angle_beta 117.0750(10)
_cell_angle_gamma 90
_cell_formula_units_Z 4
_cell_length_a 24.2225(14)
_cell_length_b 11.8023(7)
_cell_length_c 23.2736(14)
_cell_measurement_reflns_used 9974
_cell_measurement_temperature 90(2)
_cell_measurement_theta_max 27.45
_cell_measurement_theta_min 2.65
_cell_volume 5924.3(6)
_computing_cell_refinement 'SAINT v8.34A (Bruker, 2013)'
_computing_data_collection 'Apex2 (Bruker, 2015)'
_computing_data_reduction 'SAINT v8.34A (Bruker, 2013)'
_computing_molecular_graphics 'Olex2 (Dolomanov et al., 2009)'
_computing_publication_material 'Olex2 (Dolomanov et al., 2009)'
_computing_structure_refinement 'XL (Sheldrick, 2008)'
_diffrn_ambient_temperature 90.15
_diffrn_measured_fraction_theta_full 1.000
_diffrn_measured_fraction_theta_max 0.998
_diffrn_measurement_device_type 'Bruker APEX-II CCD'
_diffrn_measurement_method '\f and \w scans'
_diffrn_radiation_type MoK\a
_diffrn_radiation_wavelength 0.71073
_diffrn_reflns_av_R_equivalents 0.0887
_diffrn_reflns_av_unetI/netI 0.0562
_diffrn_reflns_Laue_measured_fraction_full 1.000
_diffrn_reflns_Laue_measured_fraction_max 0.998
_diffrn_reflns_limit_h_max 31
_diffrn_reflns_limit_h_min -31
_diffrn_reflns_limit_k_max 15
_diffrn_reflns_limit_k_min -15
_diffrn_reflns_limit_l_max 30
_diffrn_reflns_limit_l_min -30
_diffrn_reflns_number 78070
_diffrn_reflns_point_group_measured_fraction_full 1.000
_diffrn_reflns_point_group_measured_fraction_max 0.998
_diffrn_reflns_theta_full 25.242
_diffrn_reflns_theta_max 27.504
_diffrn_reflns_theta_min 1.751
_diffrn_source 'fine-focus sealed tube'
_diffrn_standards_number 0
_exptl_absorpt_coefficient_mu 0.881
_exptl_absorpt_correction_T_max 0.7456
_exptl_absorpt_correction_T_min 0.6767
_exptl_absorpt_correction_type none
_exptl_absorpt_process_details
;
SADABS-2014/5 (Bruker,2014/5) was used for absorption correction.
wR2(int) was 0.0861 before and 0.0502 after correction.
The Ratio of minimum to maximum transmission is 0.9076.
The \l/2 correction factor is 0.00150.
;
_exptl_crystal_colour darkgreen
_exptl_crystal_density_diffrn 1.265
_exptl_crystal_description niddle
_exptl_crystal_F_000 2352
_exptl_crystal_size_max 0.385
_exptl_crystal_size_mid 0.16
_exptl_crystal_size_min 0.136
_refine_diff_density_max 0.921
_refine_diff_density_min -0.994
_refine_diff_density_rms 0.237
_refine_ls_extinction_method none
_refine_ls_goodness_of_fit_ref 1.041
_refine_ls_hydrogen_treatment constr
_refine_ls_matrix_type full
_refine_ls_number_parameters 641
_refine_ls_number_reflns 13573
_refine_ls_number_restraints 0
_refine_ls_restrained_S_all 1.041
_refine_ls_R_factor_all 0.0469
_refine_ls_R_factor_gt 0.0311
_refine_ls_shift/su_max 1.795
_refine_ls_shift/su_mean 0.229
_refine_ls_structure_factor_coef Fsqd
_refine_ls_weighting_details 'w=1/[\s^2^(Fo^2^)+(0.0531P)^2^] where P=(Fo^2^+2Fc^2^)/3'
_refine_ls_weighting_scheme calc
_refine_ls_wR_factor_gt 0.0803
_refine_ls_wR_factor_ref 0.1013
_reflns_Friedel_coverage 0.000
_reflns_number_gt 10670
_reflns_number_total 13573
_reflns_threshold_expression 'I > 2\s(I)'
_cod_data_source_file ja7b02269_si_002.cif
_cod_data_source_block vwsolved
_cod_database_code 4131261
_shelx_space_group_comment
;
The symmetry employed for this shelxl refinement is uniquely defined
by the following loop, which should always be used as a source of
symmetry information in preference to the above space-group names.
They are only intended as comments.
;
_shelx_estimated_absorpt_t_max 0.890
_shelx_estimated_absorpt_t_min 0.728
_olex2_refinement_description
;
1. Fixed Uiso
 At 1.2 times of:
  All C(H) groups, All C(H,H) groups
 At 1.5 times of:
  All C(H,H,H) groups
2.a Ternary CH refined with riding coordinates:
 C11(H11), C14(H14), C23(H23), C30(H30), C47(H47), C50(H50), C59(H59), C62(H62)
2.b Secondary CH2 refined with riding coordinates:
 C66(H66A,H66B)
2.c Aromatic/amide H refined with riding coordinates:
 C7(H7), C8(H8), C9(H9), C17(H17), C18(H18), C19(H19), C26(H26), C27(H27),
 C28(H28), C37(H37), C38(H38), C39(H39), C43(H43), C44(H44), C45(H45), C55(H55),
  C56(H56), C57(H57), C67(H67)
2.d Idealised Me refined as rotating group:
 C2(H2A,H2B,H2C), C12(H12A,H12B,H12C), C13(H13A,H13B,H13C), C15(H15A,H15B,
 H15C), C16(H16C,H16B,H16A), C24(H24A,H24B,H24C), C25(H25B,H25A,H25C), C31(H31A,
 H31B,H31C), C32(H32A,H32B,H32C), C34(H34A,H34B,H34C), C48(H48A,H48B,H48C),
 C49(H49A,H49B,H49C), C51(H51A,H51B,H51C), C52(H52C,H52A,H52B), C60(H60A,H60B,
 H60C), C61(H61A,H61B,H61C), C63(H63A,H63B,H63C), C64(H64B,H64A,H64C), C65(H65A,
 H65B,H65C)
;
_shelx_shelxl_version_number 2014/7
_olex2_submission_special_instructions 'No special instructions were received'

loop_
_space_group_symop_operation_xyz
'x, y, z'
'-x, y+1/2, -z+1/2'
'-x, -y, -z'
'x, -y-1/2, z-1/2'

loop_
_atom_site_label
_atom_site_type_symbol
_atom_site_fract_x
_atom_site_fract_y
_atom_site_fract_z
_atom_site_U_iso_or_equiv
_atom_site_adp_type
_atom_site_occupancy
_atom_site_site_symmetry_order
_atom_site_calc_flag
_atom_site_refinement_flags_posn
Sn1 Sn 0.23850(2) 0.41892(2) 0.30327(2) 0.01487(6) Uani 1 1 d .
Sn2 Sn 0.28383(2) 0.44900(2) 0.20623(2) 0.01317(6) Uani 1 1 d .
C1 C 0.29452(15) 0.2887(3) 0.16551(16) 0.0237(7) Uani 1 1 d .
C2 C 0.34963(16) 0.2129(3) 0.20799(17) 0.0281(8) Uani 1 1 d .
H2A H 0.3882 0.2562 0.2227 0.042 Uiso 1 1 calc GR
H2B H 0.3511 0.1473 0.1829 0.042 Uiso 1 1 calc GR
H2C H 0.3447 0.1869 0.2454 0.042 Uiso 1 1 calc GR
C3 C 0.37915(13) 0.5226(2) 0.24761(14) 0.0125(6) Uani 1 1 d .
C4 C 0.40569(14) 0.5651(2) 0.20862(14) 0.0134(6) Uani 1 1 d .
C5 C 0.37094(13) 0.5876(2) 0.13724(14) 0.0144(6) Uani 1 1 d .
C6 C 0.37741(13) 0.5125(3) 0.09324(14) 0.0149(6) Uani 1 1 d .
C7 C 0.35132(14) 0.5428(3) 0.02819(15) 0.0186(6) Uani 1 1 d .
H7 H 0.3563 0.4941 -0.0016 0.022 Uiso 1 1 calc R
C8 C 0.31848(14) 0.6425(3) 0.00642(14) 0.0179(6) Uani 1 1 d .
H8 H 0.2997 0.6603 -0.0383 0.021 Uiso 1 1 calc R
C9 C 0.31288(14) 0.7166(3) 0.04957(15) 0.0183(6) Uani 1 1 d .
H9 H 0.2908 0.7856 0.0342 0.022 Uiso 1 1 calc R
C10 C 0.33915(14) 0.6915(3) 0.11545(14) 0.0165(6) Uani 1 1 d .
C11 C 0.33626(16) 0.7783(3) 0.16246(16) 0.0226(7) Uani 1 1 d .
H11 H 0.3357 0.7362 0.1995 0.027 Uiso 1 1 calc R
C12 C 0.39387(18) 0.8542(3) 0.18927(19) 0.0403(10) Uani 1 1 d .
H12A H 0.4309 0.8077 0.2129 0.061 Uiso 1 1 calc GR
H12B H 0.3906 0.9105 0.2185 0.061 Uiso 1 1 calc GR
H12C H 0.3969 0.8929 0.1536 0.061 Uiso 1 1 calc GR
C13 C 0.27811(17) 0.8544(3) 0.13275(17) 0.0283(8) Uani 1 1 d .
H13A H 0.2814 0.9068 0.1018 0.042 Uiso 1 1 calc GR
H13B H 0.2749 0.8977 0.1670 0.042 Uiso 1 1 calc GR
H13C H 0.2411 0.8071 0.1106 0.042 Uiso 1 1 calc GR
C14 C 0.41431(15) 0.4026(3) 0.11615(15) 0.0194(7) Uani 1 1 d .
H14 H 0.4175 0.3834 0.1594 0.023 Uiso 1 1 calc R
C15 C 0.38232(17) 0.3027(3) 0.07007(16) 0.0268(8) Uani 1 1 d .
H15A H 0.3394 0.2961 0.0632 0.040 Uiso 1 1 calc GR
H15B H 0.4047 0.2323 0.0892 0.040 Uiso 1 1 calc GR
H15C H 0.3826 0.3161 0.0287 0.040 Uiso 1 1 calc GR
C16 C 0.48001(16) 0.4157(3) 0.12357(18) 0.0321(9) Uani 1 1 d .
H16C H 0.4780 0.4366 0.0819 0.048 Uiso 1 1 calc GR
H16B H 0.5023 0.3439 0.1382 0.048 Uiso 1 1 calc GR
H16A H 0.5018 0.4751 0.1553 0.048 Uiso 1 1 calc GR
C17 C 0.46831(14) 0.5964(3) 0.23626(15) 0.0184(6) Uani 1 1 d .
H17 H 0.4851 0.6241 0.2092 0.022 Uiso 1 1 calc R
C18 C 0.50635(14) 0.5880(3) 0.30186(15) 0.0189(7) Uani 1 1 d .
H18 H 0.5492 0.6063 0.3196 0.023 Uiso 1 1 calc R
C19 C 0.48054(14) 0.5522(2) 0.34118(15) 0.0169(6) Uani 1 1 d .
H19 H 0.5057 0.5492 0.3866 0.020 Uiso 1 1 calc R
C20 C 0.41808(13) 0.5206(2) 0.31517(14) 0.0135(6) Uani 1 1 d .
C21 C 0.39662(13) 0.4999(3) 0.36550(14) 0.0152(6) Uani 1 1 d .
C22 C 0.37106(14) 0.5916(3) 0.38361(15) 0.0179(6) Uani 1 1 d .
C23 C 0.35697(14) 0.7041(3) 0.34772(15) 0.0197(7) Uani 1 1 d .
H23 H 0.3735 0.6997 0.3154 0.024 Uiso 1 1 calc R
C24 C 0.28699(16) 0.7230(3) 0.31050(19) 0.0340(9) Uani 1 1 d .
H24A H 0.2683 0.6625 0.2786 0.051 Uiso 1 1 calc GR
H24B H 0.2788 0.7964 0.2884 0.051 Uiso 1 1 calc GR
H24C H 0.2690 0.7224 0.3406 0.051 Uiso 1 1 calc GR
C25 C 0.38898(18) 0.8040(3) 0.39256(17) 0.0308(8) Uani 1 1 d .
H25B H 0.3723 0.8128 0.4236 0.046 Uiso 1 1 calc GR
H25A H 0.3814 0.8734 0.3670 0.046 Uiso 1 1 calc GR
H25C H 0.4337 0.7897 0.4158 0.046 Uiso 1 1 calc GR
C26 C 0.35854(15) 0.5790(3) 0.43653(15) 0.0229(7) Uani 1 1 d .
H26 H 0.3397 0.6393 0.4481 0.028 Uiso 1 1 calc R
C27 C 0.37342(16) 0.4792(3) 0.47213(16) 0.0274(8) Uani 1 1 d .
H27 H 0.3661 0.4726 0.5088 0.033 Uiso 1 1 calc R
C28 C 0.39883(15) 0.3896(3) 0.45404(15) 0.0235(7) Uani 1 1 d .
H28 H 0.4088 0.3216 0.4786 0.028 Uiso 1 1 calc R
C29 C 0.41020(14) 0.3969(3) 0.40030(14) 0.0186(7) Uani 1 1 d .
C30 C 0.43829(14) 0.2965(3) 0.38217(16) 0.0222(7) Uani 1 1 d .
H30 H 0.4316 0.3087 0.3369 0.027 Uiso 1 1 calc R
C31 C 0.50867(16) 0.2874(3) 0.42571(19) 0.0355(9) Uani 1 1 d .
H31A H 0.5290 0.3570 0.4221 0.053 Uiso 1 1 calc GR
H31B H 0.5251 0.2225 0.4122 0.053 Uiso 1 1 calc GR
H31C H 0.5167 0.2770 0.4706 0.053 Uiso 1 1 calc GR
C32 C 0.40685(17) 0.1833(3) 0.38362(19) 0.0333(9) Uani 1 1 d .
H32A H 0.4174 0.1638 0.4284 0.050 Uiso 1 1 calc GR
H32B H 0.4214 0.1233 0.3647 0.050 Uiso 1 1 calc GR
H32C H 0.3618 0.1911 0.3587 0.050 Uiso 1 1 calc GR
C33 C 0.21911(15) 0.5432(3) 0.12029(16) 0.0240(7) Uani 1 1 d .
C34 C 0.21238(16) 0.4973(3) 0.05568(16) 0.0327(9) Uani 1 1 d .
H34A H 0.2532 0.4954 0.0564 0.049 Uiso 1 1 calc GR
H34B H 0.1846 0.5467 0.0206 0.049 Uiso 1 1 calc GR
H34C H 0.1951 0.4205 0.0488 0.049 Uiso 1 1 calc GR
C35 C 0.13384(13) 0.4172(2) 0.25063(14) 0.0144(6) Uani 1 1 d .
C36 C 0.10655(14) 0.3092(2) 0.23057(14) 0.0163(6) Uani 1 1 d .
C37 C 0.04320(14) 0.2916(3) 0.21108(15) 0.0210(7) Uani 1 1 d .
H37 H 0.0257 0.2186 0.1973 0.025 Uiso 1 1 calc R
C38 C 0.00610(15) 0.3803(3) 0.21189(15) 0.0221(7) Uani 1 1 d .
H38 H -0.0370 0.3690 0.1975 0.027 Uiso 1 1 calc R
C39 C 0.03272(14) 0.4864(3) 0.23406(15) 0.0206(7) Uani 1 1 d .
H39 H 0.0076 0.5469 0.2356 0.025 Uiso 1 1 calc R
C40 C 0.09592(14) 0.5048(2) 0.25409(14) 0.0158(6) Uani 1 1 d .
C41 C 0.12327(13) 0.6163(3) 0.28691(15) 0.0168(6) Uani 1 1 d .
C42 C 0.14567(14) 0.6230(3) 0.35443(15) 0.0194(7) Uani 1 1 d .
C43 C 0.16855(15) 0.7268(3) 0.38469(17) 0.0254(7) Uani 1 1 d .
H43 H 0.1843 0.7326 0.4302 0.030 Uiso 1 1 calc R
C44 C 0.16879(15) 0.8209(3) 0.34987(17) 0.0254(8) Uani 1 1 d .
H44 H 0.1852 0.8904 0.3716 0.030 Uiso 1 1 calc R
C45 C 0.14526(14) 0.8150(3) 0.28352(16) 0.0222(7) Uani 1 1 d .
H45 H 0.1447 0.8810 0.2600 0.027 Uiso 1 1 calc R
C46 C 0.12224(14) 0.7130(3) 0.25067(15) 0.0186(6) Uani 1 1 d .
C47 C 0.09445(15) 0.7091(3) 0.17710(16) 0.0225(7) Uani 1 1 d .
H47 H 0.0925 0.6279 0.1641 0.027 Uiso 1 1 calc R
C48 C 0.13323(17) 0.7727(3) 0.15101(18) 0.0292(8) Uani 1 1 d .
H48A H 0.1324 0.8540 0.1591 0.044 Uiso 1 1 calc GR
H48B H 0.1161 0.7595 0.1045 0.044 Uiso 1 1 calc GR
H48C H 0.1761 0.7454 0.1727 0.044 Uiso 1 1 calc GR
C49 C 0.02797(17) 0.7552(4) 0.14615(18) 0.0383(10) Uani 1 1 d .
H49A H 0.0025 0.7091 0.1599 0.057 Uiso 1 1 calc GR
H49B H 0.0108 0.7521 0.0991 0.057 Uiso 1 1 calc GR
H49C H 0.0282 0.8339 0.1597 0.057 Uiso 1 1 calc GR
C50 C 0.14143(16) 0.5224(3) 0.39367(16) 0.0239(7) Uani 1 1 d .
H50 H 0.1344 0.4527 0.3668 0.029 Uiso 1 1 calc R
C51 C 0.20029(17) 0.5041(3) 0.45648(17) 0.0355(9) Uani 1 1 d .
H51A H 0.2360 0.4999 0.4475 0.053 Uiso 1 1 calc GR
H51B H 0.1969 0.4331 0.4765 0.053 Uiso 1 1 calc GR
H51C H 0.2058 0.5674 0.4859 0.053 Uiso 1 1 calc GR
C52 C 0.08554(18) 0.5364(4) 0.4071(2) 0.0387(9) Uani 1 1 d .
H52C H 0.0902 0.6062 0.4316 0.058 Uiso 1 1 calc GR
H52A H 0.0832 0.4714 0.4321 0.058 Uiso 1 1 calc GR
H52B H 0.0475 0.5405 0.3661 0.058 Uiso 1 1 calc GR
C53 C 0.14894(14) 0.2123(2) 0.23545(16) 0.0187(7) Uani 1 1 d .
C54 C 0.14789(15) 0.1634(3) 0.17925(16) 0.0216(7) Uani 1 1 d .
C55 C 0.19345(16) 0.0824(3) 0.18712(17) 0.0242(7) Uani 1 1 d .
H55 H 0.1944 0.0500 0.1502 0.029 Uiso 1 1 calc R
C56 C 0.23692(15) 0.0495(3) 0.24824(17) 0.0251(8) Uani 1 1 d .
H56 H 0.2687 -0.0022 0.2528 0.030 Uiso 1 1 calc R
C57 C 0.23468(15) 0.0911(3) 0.30293(17) 0.0231(7) Uani 1 1 d .
H57 H 0.2637 0.0645 0.3443 0.028 Uiso 1 1 calc R
C58 C 0.19023(14) 0.1716(2) 0.29824(16) 0.0193(7) Uani 1 1 d .
C59 C 0.18153(14) 0.2033(3) 0.35727(15) 0.0206(7) Uani 1 1 d .
H59 H 0.1705 0.2855 0.3534 0.025 Uiso 1 1 calc R
C60 C 0.12692(16) 0.1375(3) 0.35709(19) 0.0298(8) Uani 1 1 d .
H60A H 0.0894 0.1531 0.3170 0.045 Uiso 1 1 calc GR
H60B H 0.1206 0.1611 0.3940 0.045 Uiso 1 1 calc GR
H60C H 0.1359 0.0561 0.3602 0.045 Uiso 1 1 calc GR
C61 C 0.23929(15) 0.1871(3) 0.42145(16) 0.0290(8) Uani 1 1 d .
H61A H 0.2486 0.1061 0.4292 0.044 Uiso 1 1 calc GR
H61B H 0.2320 0.2189 0.4563 0.044 Uiso 1 1 calc GR
H61C H 0.2744 0.2260 0.4201 0.044 Uiso 1 1 calc GR
C62 C 0.09828(16) 0.1942(3) 0.11155(16) 0.0258(7) Uani 1 1 d .
H62 H 0.0672 0.2434 0.1166 0.031 Uiso 1 1 calc R
C63 C 0.1239(2) 0.2610(4) 0.0736(2) 0.0581(14) Uani 1 1 d .
H63A H 0.1446 0.3294 0.0977 0.087 Uiso 1 1 calc GR
H63B H 0.0900 0.2827 0.0318 0.087 Uiso 1 1 calc GR
H63C H 0.1539 0.2144 0.0667 0.087 Uiso 1 1 calc GR
C64 C 0.06374(19) 0.0894(3) 0.0731(2) 0.0414(10) Uani 1 1 d .
H64B H 0.0919 0.0431 0.0632 0.062 Uiso 1 1 calc GR
H64A H 0.0284 0.1133 0.0328 0.062 Uiso 1 1 calc GR
H64C H 0.0488 0.0448 0.0987 0.062 Uiso 1 1 calc GR
C65 C 0.0674(4) 0.8387(8) 0.4640(3) 0.128(3) Uani 1 1 d .
H65A H 0.1035 0.8441 0.5065 0.192 Uiso 1 1 calc GR
H65B H 0.0814 0.8270 0.4309 0.192 Uiso 1 1 calc GR
H65C H 0.0415 0.7746 0.4636 0.192 Uiso 1 1 calc GR
C66 C 0.0309(2) 0.9451(4) 0.4501(3) 0.0637(15) Uani 1 1 d .
H66A H 0.0552 1.0109 0.4480 0.076 Uiso 1 1 calc R
H66B H -0.0079 0.9396 0.4092 0.076 Uiso 1 1 calc R
C67 C 0.01830(19) 0.9530(3) 0.50445(17) 0.0346(9) Uani 1 1 d .
H67 H 0.0326 0.9026 0.5401 0.042 Uiso 1 1 calc R

loop_
_atom_site_aniso_label
_atom_site_aniso_U_11
_atom_site_aniso_U_22
_atom_site_aniso_U_33
_atom_site_aniso_U_23
_atom_site_aniso_U_13
_atom_site_aniso_U_12
Sn1 0.01118(11) 0.01722(11) 0.01562(11) 0.00069(8) 0.00558(8) -0.00216(8)
Sn2 0.01087(11) 0.01363(11) 0.01423(11) -0.00052(7) 0.00503(8) -0.00025(7)
C1 0.0215(17) 0.0184(16) 0.0292(18) -0.0102(14) 0.0098(15) -0.0013(13)
C2 0.0280(19) 0.0193(17) 0.039(2) -0.0050(15) 0.0164(17) -0.0005(14)
C3 0.0127(14) 0.0091(13) 0.0161(14) -0.0001(11) 0.0067(12) 0.0002(11)
C4 0.0134(15) 0.0130(14) 0.0150(15) -0.0015(11) 0.0075(12) 0.0023(11)
C5 0.0115(14) 0.0171(15) 0.0153(15) 0.0001(12) 0.0067(12) -0.0021(11)
C6 0.0124(14) 0.0172(15) 0.0160(15) -0.0004(12) 0.0073(12) -0.0002(12)
C7 0.0193(16) 0.0232(17) 0.0160(15) -0.0026(13) 0.0105(13) 0.0003(13)
C8 0.0160(16) 0.0234(16) 0.0135(15) 0.0034(12) 0.0062(13) 0.0003(12)
C9 0.0180(16) 0.0170(15) 0.0202(16) 0.0040(12) 0.0089(13) 0.0017(12)
C10 0.0163(15) 0.0164(15) 0.0184(15) 0.0006(12) 0.0093(13) -0.0008(12)
C11 0.0311(19) 0.0165(16) 0.0199(17) 0.0007(13) 0.0114(15) 0.0047(13)
C12 0.041(2) 0.0231(19) 0.041(2) -0.0120(17) 0.0051(19) 0.0002(17)
C13 0.039(2) 0.0202(17) 0.0311(19) 0.0042(14) 0.0208(17) 0.0121(15)
C14 0.0215(17) 0.0203(16) 0.0158(16) 0.0002(12) 0.0078(13) 0.0065(13)
C15 0.037(2) 0.0227(18) 0.0199(17) -0.0028(14) 0.0123(15) 0.0092(15)
C16 0.0245(19) 0.040(2) 0.035(2) 0.0064(17) 0.0162(17) 0.0143(16)
C17 0.0184(16) 0.0198(16) 0.0204(16) 0.0004(13) 0.0118(14) -0.0009(12)
C18 0.0126(15) 0.0223(16) 0.0194(16) -0.0026(13) 0.0051(13) -0.0043(12)
C19 0.0154(15) 0.0186(15) 0.0150(15) 0.0001(12) 0.0054(13) 0.0015(12)
C20 0.0133(14) 0.0126(14) 0.0153(15) 0.0005(11) 0.0073(12) 0.0017(11)
C21 0.0101(14) 0.0206(15) 0.0117(14) 0.0002(12) 0.0021(12) -0.0038(12)
C22 0.0116(15) 0.0247(17) 0.0162(15) -0.0020(13) 0.0051(12) -0.0037(12)
C23 0.0213(17) 0.0187(16) 0.0222(17) -0.0025(13) 0.0127(14) 0.0010(13)
C24 0.028(2) 0.0200(18) 0.047(2) 0.0032(16) 0.0106(18) 0.0049(15)
C25 0.042(2) 0.0284(19) 0.033(2) -0.0085(16) 0.0268(18) -0.0124(16)
C26 0.0204(17) 0.0323(19) 0.0178(16) -0.0054(14) 0.0102(14) -0.0027(14)
C27 0.0242(18) 0.042(2) 0.0173(17) -0.0008(15) 0.0102(15) -0.0109(16)
C28 0.0214(17) 0.0264(18) 0.0185(17) 0.0070(13) 0.0055(14) -0.0049(14)
C29 0.0124(15) 0.0233(17) 0.0149(15) 0.0019(12) 0.0017(12) -0.0042(12)
C30 0.0186(16) 0.0201(16) 0.0251(17) 0.0066(13) 0.0073(14) 0.0008(13)
C31 0.0218(19) 0.031(2) 0.046(2) 0.0030(17) 0.0083(17) 0.0057(15)
C32 0.033(2) 0.0222(18) 0.043(2) 0.0048(16) 0.0162(18) -0.0034(15)
C33 0.0156(16) 0.0323(19) 0.0203(17) 0.0080(14) 0.0049(14) 0.0045(14)
C34 0.0207(18) 0.051(2) 0.0209(18) 0.0084(16) 0.0045(15) -0.0055(17)
C35 0.0121(14) 0.0149(14) 0.0143(14) 0.0009(11) 0.0043(12) 0.0006(11)
C36 0.0151(15) 0.0141(15) 0.0187(16) -0.0007(12) 0.0068(13) 0.0010(12)
C37 0.0153(16) 0.0181(16) 0.0254(17) -0.0040(13) 0.0056(14) -0.0038(12)
C38 0.0115(15) 0.0271(18) 0.0259(18) -0.0021(14) 0.0069(14) 0.0000(13)
C39 0.0148(16) 0.0201(16) 0.0254(17) -0.0019(13) 0.0077(14) 0.0026(12)
C40 0.0171(15) 0.0128(14) 0.0161(15) 0.0013(12) 0.0064(13) 0.0015(12)
C41 0.0102(14) 0.0158(15) 0.0238(16) -0.0016(12) 0.0073(13) 0.0014(11)
C42 0.0152(16) 0.0180(16) 0.0250(17) -0.0039(13) 0.0092(14) 0.0010(12)
C43 0.0202(17) 0.0282(18) 0.0246(18) -0.0089(14) 0.0073(14) -0.0003(14)
C44 0.0180(17) 0.0162(16) 0.037(2) -0.0110(14) 0.0080(15) -0.0007(13)
C45 0.0172(16) 0.0145(15) 0.0360(19) -0.0008(14) 0.0131(15) 0.0030(12)
C46 0.0123(15) 0.0170(15) 0.0273(17) -0.0003(13) 0.0097(13) 0.0023(12)
C47 0.0255(18) 0.0163(16) 0.0275(18) 0.0001(13) 0.0136(15) -0.0019(13)
C48 0.031(2) 0.0274(19) 0.035(2) 0.0027(15) 0.0201(17) -0.0006(15)
C49 0.023(2) 0.058(3) 0.030(2) 0.0128(19) 0.0088(17) 0.0046(18)
C50 0.0280(18) 0.0223(17) 0.0198(17) -0.0024(13) 0.0095(15) -0.0033(14)
C51 0.033(2) 0.043(2) 0.028(2) 0.0047(17) 0.0111(17) -0.0024(17)
C52 0.032(2) 0.044(2) 0.045(2) 0.0049(19) 0.0219(19) -0.0041(18)
C53 0.0141(15) 0.0115(14) 0.0294(18) -0.0026(12) 0.0089(14) -0.0024(12)
C54 0.0196(16) 0.0128(15) 0.0318(19) -0.0036(13) 0.0112(14) -0.0031(12)
C55 0.0255(18) 0.0160(16) 0.035(2) -0.0058(14) 0.0166(16) -0.0016(13)
C56 0.0193(17) 0.0127(16) 0.044(2) -0.0005(14) 0.0155(16) 0.0010(13)
C57 0.0153(16) 0.0153(16) 0.0346(19) 0.0034(14) 0.0079(15) -0.0009(12)
C58 0.0133(15) 0.0123(14) 0.0309(18) 0.0008(13) 0.0088(14) -0.0025(12)
C59 0.0188(16) 0.0171(16) 0.0263(17) 0.0049(13) 0.0107(14) 0.0012(13)
C60 0.0240(18) 0.0223(18) 0.048(2) 0.0052(16) 0.0209(17) -0.0005(14)
C61 0.0236(18) 0.036(2) 0.0269(19) 0.0106(15) 0.0107(15) 0.0021(15)
C62 0.0240(18) 0.0214(17) 0.0295(19) -0.0059(14) 0.0100(15) 0.0016(14)
C63 0.032(2) 0.069(3) 0.051(3) 0.031(2) 0.000(2) -0.016(2)
C64 0.040(2) 0.034(2) 0.038(2) -0.0080(18) 0.0064(19) -0.0120(18)
C65 0.114(6) 0.157(8) 0.095(6) -0.028(5) 0.032(5) -0.026(6)
C66 0.053(3) 0.043(3) 0.072(4) -0.006(2) 0.009(3) -0.001(2)
C67 0.044(2) 0.035(2) 0.0106(16) -0.0048(15) 0.0005(16) -0.0018(17)

loop_
_atom_type_symbol
_atom_type_description
_atom_type_scat_dispersion_real
_atom_type_scat_dispersion_imag
_atom_type_scat_source
C C 0.0033 0.0016 'International Tables Vol C Tables 4.2.6.8 and 6.1.1.4'
H H 0.0000 0.0000 'International Tables Vol C Tables 4.2.6.8 and 6.1.1.4'
Sn Sn -0.6537 1.4246 'International Tables Vol C Tables 4.2.6.8 and 6.1.1.4'

loop_
_geom_angle_atom_site_label_1
_geom_angle_atom_site_label_2
_geom_angle_atom_site_label_3
_geom_angle
_geom_angle_site_symmetry_1
C35 Sn1 Sn2 107.64(7) .
C1 Sn2 Sn1 112.78(9) .
C1 Sn2 C3 102.75(11) .
C1 Sn2 C33 102.67(13) .
C3 Sn2 Sn1 112.89(7) .
C33 Sn2 Sn1 113.43(9) .
C33 Sn2 C3 111.37(11) .
C2 C1 Sn2 117.7(2) .
C1 C2 H2A 109.4 .
C1 C2 H2B 109.4 .
C1 C2 H2C 109.6 .
H2A C2 H2B 109.5 .
H2A C2 H2C 109.5 .
H2B C2 H2C 109.5 .
C4 C3 Sn2 122.8(2) .
C20 C3 Sn2 120.4(2) .
C20 C3 C4 116.6(3) .
C3 C4 C5 125.4(3) .
C17 C4 C3 120.7(3) .
C17 C4 C5 113.9(3) .
C6 C5 C4 119.8(3) .
C10 C5 C4 119.3(3) .
C10 C5 C6 120.4(3) .
C5 C6 C14 121.3(3) .
C7 C6 C5 118.6(3) .
C7 C6 C14 120.1(3) .
C6 C7 H7 119.4 .
C8 C7 C6 121.2(3) .
C8 C7 H7 119.4 .
C7 C8 H8 119.9 .
C7 C8 C9 120.1(3) .
C9 C8 H8 120.0 .
C8 C9 H9 119.5 .
C8 C9 C10 121.1(3) .
C10 C9 H9 119.4 .
C5 C10 C11 121.4(3) .
C9 C10 C5 118.6(3) .
C9 C10 C11 119.9(3) .
C10 C11 H11 107.9 .
C10 C11 C12 110.8(3) .
C10 C11 C13 113.6(3) .
C12 C11 H11 107.9 .
C12 C11 C13 108.6(3) .
C13 C11 H11 107.9 .
C11 C12 H12A 109.5 .
C11 C12 H12B 109.5 .
C11 C12 H12C 109.4 .
H12A C12 H12B 109.5 .
H12A C12 H12C 109.5 .
H12B C12 H12C 109.5 .
C11 C13 H13A 109.5 .
C11 C13 H13B 109.4 .
C11 C13 H13C 109.5 .
H13A C13 H13B 109.5 .
H13A C13 H13C 109.5 .
H13B C13 H13C 109.5 .
C6 C14 H14 108.0 .
C6 C14 C15 112.2(3) .
C6 C14 C16 111.6(3) .
C15 C14 H14 108.0 .
C16 C14 H14 108.1 .
C16 C14 C15 108.8(3) .
C14 C15 H15A 109.5 .
C14 C15 H15B 109.5 .
C14 C15 H15C 109.3 .
H15A C15 H15B 109.5 .
H15A C15 H15C 109.5 .
H15B C15 H15C 109.5 .
C14 C16 H16C 109.5 .
C14 C16 H16B 109.5 .
C14 C16 H16A 109.4 .
H16C C16 H16B 109.5 .
H16C C16 H16A 109.5 .
H16B C16 H16A 109.5 .
C4 C17 H17 119.1 .
C18 C17 C4 121.8(3) .
C18 C17 H17 119.1 .
C17 C18 H18 120.8 .
C17 C18 C19 118.5(3) .
C19 C18 H18 120.7 .
C18 C19 H19 119.4 .
C18 C19 C20 121.2(3) .
C20 C19 H19 119.4 .
C3 C20 C21 125.2(3) .
C19 C20 C3 121.1(3) .
C19 C20 C21 113.3(3) .
C22 C21 C20 117.7(3) .
C22 C21 C29 120.7(3) .
C29 C21 C20 120.9(3) .
C21 C22 C23 121.8(3) .
C26 C22 C21 118.8(3) .
C26 C22 C23 119.3(3) .
C22 C23 H23 107.5 .
C22 C23 C24 110.6(3) .
C22 C23 C25 112.3(3) .
C24 C23 H23 107.4 .
C24 C23 C25 111.1(3) .
C25 C23 H23 107.5 .
C23 C24 H24A 109.5 .
C23 C24 H24B 109.6 .
C23 C24 H24C 109.4 .
H24A C24 H24B 109.5 .
H24A C24 H24C 109.5 .
H24B C24 H24C 109.5 .
C23 C25 H25B 109.5 .
C23 C25 H25A 109.4 .
C23 C25 H25C 109.5 .
H25B C25 H25A 109.5 .
H25B C25 H25C 109.5 .
H25A C25 H25C 109.5 .
C22 C26 H26 119.6 .
C27 C26 C22 120.8(3) .
C27 C26 H26 119.6 .
C26 C27 H27 120.1 .
C28 C27 C26 119.8(3) .
C28 C27 H27 120.1 .
C27 C28 H28 119.3 .
C27 C28 C29 121.4(3) .
C29 C28 H28 119.3 .
C21 C29 C30 121.9(3) .
C28 C29 C21 118.4(3) .
C28 C29 C30 119.7(3) .
C29 C30 H30 107.6 .
C29 C30 C31 111.9(3) .
C29 C30 C32 112.4(3) .
C31 C30 H30 107.6 .
C31 C30 C32 109.5(3) .
C32 C30 H30 107.6 .
C30 C31 H31A 109.5 .
C30 C31 H31B 109.5 .
C30 C31 H31C 109.5 .
H31A C31 H31B 109.5 .
H31A C31 H31C 109.5 .
H31B C31 H31C 109.5 .
C30 C32 H32A 109.5 .
C30 C32 H32B 109.6 .
C30 C32 H32C 109.4 .
H32A C32 H32B 109.5 .
H32A C32 H32C 109.5 .
H32B C32 H32C 109.5 .
C34 C33 Sn2 115.2(2) .
C33 C34 H34A 109.5 .
C33 C34 H34B 109.4 .
C33 C34 H34C 109.5 .
H34A C34 H34B 109.5 .
H34A C34 H34C 109.5 .
H34B C34 H34C 109.5 .
C36 C35 Sn1 115.3(2) .
C40 C35 Sn1 124.2(2) .
C40 C35 C36 117.5(3) .
C35 C36 C53 117.4(3) .
C37 C36 C35 121.2(3) .
C37 C36 C53 121.3(3) .
C36 C37 H37 119.8 .
C38 C37 C36 120.3(3) .
C38 C37 H37 119.9 .
C37 C38 H38 120.3 .
C37 C38 C39 119.3(3) .
C39 C38 H38 120.4 .
C38 C39 H39 119.6 .
C38 C39 C40 120.9(3) .
C40 C39 H39 119.5 .
C35 C40 C41 121.3(3) .
C39 C40 C35 120.6(3) .
C39 C40 C41 117.7(3) .
C42 C41 C40 117.9(3) .
C42 C41 C46 120.8(3) .
C46 C41 C40 121.1(3) .
C41 C42 C50 121.6(3) .
C43 C42 C41 118.3(3) .
C43 C42 C50 120.0(3) .
C42 C43 H43 119.4 .
C44 C43 C42 121.2(3) .
C44 C43 H43 119.4 .
C43 C44 H44 119.7 .
C43 C44 C45 120.4(3) .
C45 C44 H44 119.8 .
C44 C45 H45 119.6 .
C44 C45 C46 120.9(3) .
C46 C45 H45 119.5 .
C41 C46 C47 121.6(3) .
C45 C46 C41 118.3(3) .
C45 C46 C47 120.1(3) .
C46 C47 H47 107.7 .
C46 C47 C49 110.4(3) .
C48 C47 C46 113.2(3) .
C48 C47 H47 107.6 .
C48 C47 C49 110.1(3) .
C49 C47 H47 107.7 .
C47 C48 H48A 109.4 .
C47 C48 H48B 109.5 .
C47 C48 H48C 109.5 .
H48A C48 H48B 109.5 .
H48A C48 H48C 109.5 .
H48B C48 H48C 109.5 .
C47 C49 H49A 109.5 .
C47 C49 H49B 109.4 .
C47 C49 H49C 109.4 .
H49A C49 H49B 109.5 .
H49A C49 H49C 109.5 .
H49B C49 H49C 109.5 .
C42 C50 H50 107.6 .
C42 C50 C52 110.1(3) .
C51 C50 C42 113.3(3) .
C51 C50 H50 107.7 .
C51 C50 C52 110.4(3) .
C52 C50 H50 107.6 .
C50 C51 H51A 109.4 .
C50 C51 H51B 109.5 .
C50 C51 H51C 109.5 .
H51A C51 H51B 109.5 .
H51A C51 H51C 109.5 .
H51B C51 H51C 109.5 .
C50 C52 H52C 109.4 .
C50 C52 H52A 109.5 .
C50 C52 H52B 109.5 .
H52C C52 H52A 109.5 .
H52C C52 H52B 109.5 .
H52A C52 H52B 109.5 .
C54 C53 C36 120.9(3) .
C54 C53 C58 121.1(3) .
C58 C53 C36 117.9(3) .
C53 C54 C62 122.0(3) .
C55 C54 C53 118.2(3) .
C55 C54 C62 119.8(3) .
C54 C55 H55 119.7 .
C56 C55 C54 120.5(3) .
C56 C55 H55 119.7 .
C55 C56 H56 119.6 .
C55 C56 C57 120.9(3) .
C57 C56 H56 119.5 .
C56 C57 H57 119.5 .
C56 C57 C58 121.1(3) .
C58 C57 H57 119.4 .
C53 C58 C59 121.3(3) .
C57 C58 C53 117.6(3) .
C57 C58 C59 120.7(3) .
C58 C59 H59 107.3 .
C58 C59 C60 110.2(3) .
C60 C59 H59 107.3 .
C61 C59 C58 114.2(3) .
C61 C59 H59 107.3 .
C61 C59 C60 110.2(3) .
C59 C60 H60A 109.4 .
C59 C60 H60B 109.5 .
C59 C60 H60C 109.5 .
H60A C60 H60B 109.5 .
H60A C60 H60C 109.5 .
H60B C60 H60C 109.5 .
C59 C61 H61A 109.4 .
C59 C61 H61B 109.5 .
C59 C61 H61C 109.5 .
H61A C61 H61B 109.5 .
H61A C61 H61C 109.5 .
H61B C61 H61C 109.5 .
C54 C62 H62 107.3 .
C54 C62 C64 112.0(3) .
C63 C62 C54 112.8(3) .
C63 C62 H62 107.4 .
C63 C62 C64 109.9(3) .
C64 C62 H62 107.2 .
C62 C63 H63A 109.4 .
C62 C63 H63B 109.4 .
C62 C63 H63C 109.6 .
H63A C63 H63B 109.5 .
H63A C63 H63C 109.5 .
H63B C63 H63C 109.5 .
C62 C64 H64B 109.4 .
C62 C64 H64A 109.5 .
C62 C64 H64C 109.5 .
H64B C64 H64A 109.5 .
H64B C64 H64C 109.5 .
H64A C64 H64C 109.5 .
H65A C65 H65B 109.5 .
H65A C65 H65C 109.5 .
H65B C65 H65C 109.5 .
C66 C65 H65A 109.3 .
C66 C65 H65B 109.5 .
C66 C65 H65C 109.6 .
C65 C66 H66A 111.5 .
C65 C66 H66B 111.2 .
H66A C66 H66B 109.3 .
C67 C66 C65 102.1(5) .
C67 C66 H66A 111.4 .
C67 C66 H66B 111.2 .
C66 C67 H67 126.1 .
C67 C67 C66 107.5(4) 3_576
C67 C67 H67 126.3 3_576

loop_
_geom_bond_atom_site_label_1
_geom_bond_atom_site_label_2
_geom_bond_distance
_geom_bond_site_symmetry_2
Sn1 Sn2 2.9477(3) .
Sn1 C35 2.258(3) .
Sn2 C1 2.184(3) .
Sn2 C3 2.234(3) .
Sn2 C33 2.200(3) .
C1 C2 1.536(5) .
C2 H2A 0.9800 .
C2 H2B 0.9800 .
C2 H2C 0.9800 .
C3 C4 1.421(4) .
C3 C20 1.419(4) .
C4 C5 1.506(4) .
C4 C17 1.401(4) .
C5 C6 1.417(4) .
C5 C10 1.413(4) .
C6 C7 1.396(4) .
C6 C14 1.526(4) .
C7 H7 0.9500 .
C7 C8 1.381(4) .
C8 H8 0.9500 .
C8 C9 1.384(4) .
C9 H9 0.9500 .
C9 C10 1.398(4) .
C10 C11 1.524(4) .
C11 H11 1.0000 .
C11 C12 1.532(5) .
C11 C13 1.544(4) .
C12 H12A 0.9800 .
C12 H12B 0.9800 .
C12 H12C 0.9800 .
C13 H13A 0.9800 .
C13 H13B 0.9800 .
C13 H13C 0.9800 .
C14 H14 1.0000 .
C14 C15 1.545(4) .
C14 C16 1.528(5) .
C15 H15A 0.9800 .
C15 H15B 0.9800 .
C15 H15C 0.9800 .
C16 H16C 0.9800 .
C16 H16B 0.9800 .
C16 H16A 0.9800 .
C17 H17 0.9500 .
C17 C18 1.382(4) .
C18 H18 0.9500 .
C18 C19 1.388(4) .
C19 H19 0.9500 .
C19 C20 1.400(4) .
C20 C21 1.502(4) .
C21 C22 1.404(4) .
C21 C29 1.414(4) .
C22 C23 1.522(4) .
C22 C26 1.404(4) .
C23 H23 1.0000 .
C23 C24 1.529(5) .
C23 C25 1.531(4) .
C24 H24A 0.9800 .
C24 H24B 0.9800 .
C24 H24C 0.9800 .
C25 H25B 0.9800 .
C25 H25A 0.9800 .
C25 H25C 0.9800 .
C26 H26 0.9500 .
C26 C27 1.390(5) .
C27 H27 0.9500 .
C27 C28 1.382(5) .
C28 H28 0.9500 .
C28 C29 1.400(4) .
C29 C30 1.518(5) .
C30 H30 1.0000 .
C30 C31 1.540(5) .
C30 C32 1.546(4) .
C31 H31A 0.9800 .
C31 H31B 0.9800 .
C31 H31C 0.9800 .
C32 H32A 0.9800 .
C32 H32B 0.9800 .
C32 H32C 0.9800 .
C33 C34 1.535(5) .
C34 H34A 0.9800 .
C34 H34B 0.9800 .
C34 H34C 0.9800 .
C35 C36 1.414(4) .
C35 C40 1.409(4) .
C36 C37 1.403(4) .
C36 C53 1.507(4) .
C37 H37 0.9500 .
C37 C38 1.385(4) .
C38 H38 0.9500 .
C38 C39 1.395(4) .
C39 H39 0.9500 .
C39 C40 1.399(4) .
C40 C41 1.515(4) .
C41 C42 1.412(4) .
C41 C46 1.412(4) .
C42 C43 1.396(4) .
C42 C50 1.530(4) .
C43 H43 0.9500 .
C43 C44 1.376(5) .
C44 H44 0.9500 .
C44 C45 1.383(5) .
C45 H45 0.9500 .
C45 C46 1.398(4) .
C46 C47 1.529(4) .
C47 H47 1.0000 .
C47 C48 1.527(4) .
C47 C49 1.534(5) .
C48 H48A 0.9800 .
C48 H48B 0.9800 .
C48 H48C 0.9800 .
C49 H49A 0.9800 .
C49 H49B 0.9800 .
C49 H49C 0.9800 .
C50 H50 1.0000 .
C50 C51 1.523(5) .
C50 C52 1.530(5) .
C51 H51A 0.9800 .
C51 H51B 0.9800 .
C51 H51C 0.9800 .
C52 H52C 0.9800 .
C52 H52A 0.9800 .
C52 H52B 0.9800 .
C53 C54 1.419(4) .
C53 C58 1.427(4) .
C54 C55 1.408(4) .
C54 C62 1.528(5) .
C55 H55 0.9500 .
C55 C56 1.385(5) .
C56 H56 0.9500 .
C56 C57 1.388(5) .
C57 H57 0.9500 .
C57 C58 1.403(4) .
C58 C59 1.528(4) .
C59 H59 1.0000 .
C59 C60 1.532(4) .
C59 C61 1.524(4) .
C60 H60A 0.9800 .
C60 H60B 0.9800 .
C60 H60C 0.9800 .
C61 H61A 0.9800 .
C61 H61B 0.9800 .
C61 H61C 0.9800 .
C62 H62 1.0000 .
C62 C63 1.513(5) .
C62 C64 1.532(5) .
C63 H63A 0.9800 .
C63 H63B 0.9800 .
C63 H63C 0.9800 .
C64 H64B 0.9800 .
C64 H64A 0.9800 .
C64 H64C 0.9800 .
C65 H65A 0.9800 .
C65 H65B 0.9800 .
C65 H65C 0.9800 .
C65 C66 1.485(9) .
C66 H66A 0.9900 .
C66 H66B 0.9900 .
C66 C67 1.431(7) .
C67 C67 1.375(8) 3_576
C67 H67 0.9500 .

loop_
_geom_torsion_atom_site_label_1
_geom_torsion_atom_site_label_2
_geom_torsion_atom_site_label_3
_geom_torsion_atom_site_label_4
_geom_torsion
_geom_torsion_site_symmetry_4
Sn1 C35 C36 C37 165.1(2) .
Sn1 C35 C36 C53 -10.7(4) .
Sn1 C35 C40 C39 -163.8(2) .
Sn1 C35 C40 C41 8.6(4) .
Sn2 C3 C4 C5 12.5(4) .
Sn2 C3 C4 C17 -171.4(2) .
Sn2 C3 C20 C19 171.3(2) .
Sn2 C3 C20 C21 -16.7(4) .
C3 C4 C5 C6 -105.1(3) .
C3 C4 C5 C10 83.6(4) .
C3 C4 C17 C18 -0.4(5) .
C3 C20 C21 C22 -81.3(4) .
C3 C20 C21 C29 108.1(3) .
C4 C3 C20 C19 -3.9(4) .
C4 C3 C20 C21 168.1(3) .
C4 C5 C6 C7 -171.7(3) .
C4 C5 C6 C14 5.7(4) .
C4 C5 C10 C9 173.0(3) .
C4 C5 C10 C11 -3.5(4) .
C4 C17 C18 C19 -2.9(5) .
C5 C4 C17 C18 176.1(3) .
C5 C6 C7 C8 -1.6(5) .
C5 C6 C14 C15 139.2(3) .
C5 C6 C14 C16 -98.4(3) .
C5 C10 C11 C12 84.9(4) .
C5 C10 C11 C13 -152.6(3) .
C6 C5 C10 C9 1.8(4) .
C6 C5 C10 C11 -174.7(3) .
C6 C7 C8 C9 2.5(5) .
C7 C6 C14 C15 -43.4(4) .
C7 C6 C14 C16 79.0(4) .
C7 C8 C9 C10 -1.1(5) .
C8 C9 C10 C5 -1.0(4) .
C8 C9 C10 C11 175.6(3) .
C9 C10 C11 C12 -91.5(4) .
C9 C10 C11 C13 31.0(4) .
C10 C5 C6 C7 -0.5(4) .
C10 C5 C6 C14 176.9(3) .
C14 C6 C7 C8 -179.1(3) .
C17 C4 C5 C6 78.6(3) .
C17 C4 C5 C10 -92.7(3) .
C17 C18 C19 C20 2.7(5) .
C18 C19 C20 C3 0.8(4) .
C18 C19 C20 C21 -172.1(3) .
C19 C20 C21 C22 91.2(3) .
C19 C20 C21 C29 -79.4(4) .
C20 C3 C4 C5 -172.4(3) .
C20 C3 C4 C17 3.7(4) .
C20 C21 C22 C23 8.3(4) .
C20 C21 C22 C26 -171.4(3) .
C20 C21 C29 C28 168.9(3) .
C20 C21 C29 C30 -9.2(4) .
C21 C22 C23 C24 110.9(3) .
C21 C22 C23 C25 -124.3(3) .
C21 C22 C26 C27 2.6(5) .
C21 C29 C30 C31 100.1(3) .
C21 C29 C30 C32 -136.1(3) .
C22 C21 C29 C28 -1.4(4) .
C22 C21 C29 C30 -179.5(3) .
C22 C26 C27 C28 -2.3(5) .
C23 C22 C26 C27 -177.1(3) .
C26 C22 C23 C24 -69.4(4) .
C26 C22 C23 C25 55.4(4) .
C26 C27 C28 C29 0.1(5) .
C27 C28 C29 C21 1.7(5) .
C27 C28 C29 C30 179.9(3) .
C28 C29 C30 C31 -78.0(4) .
C28 C29 C30 C32 45.8(4) .
C29 C21 C22 C23 179.0(3) .
C29 C21 C22 C26 -0.7(4) .
C35 C36 C37 C38 -0.8(5) .
C35 C36 C53 C54 -108.7(3) .
C35 C36 C53 C58 71.1(4) .
C35 C40 C41 C42 -84.8(4) .
C35 C40 C41 C46 99.9(4) .
C36 C35 C40 C39 -4.3(4) .
C36 C35 C40 C41 168.1(3) .
C36 C37 C38 C39 -1.9(5) .
C36 C53 C54 C55 172.6(3) .
C36 C53 C54 C62 -8.8(4) .
C36 C53 C58 C57 -172.4(3) .
C36 C53 C58 C59 14.9(4) .
C37 C36 C53 C54 75.5(4) .
C37 C36 C53 C58 -104.7(3) .
C37 C38 C39 C40 1.4(5) .
C38 C39 C40 C35 1.8(5) .
C38 C39 C40 C41 -170.9(3) .
C39 C40 C41 C42 87.8(4) .
C39 C40 C41 C46 -87.6(4) .
C40 C35 C36 C37 3.8(4) .
C40 C35 C36 C53 -172.0(3) .
C40 C41 C42 C43 -177.3(3) .
C40 C41 C42 C50 -1.4(4) .
C40 C41 C46 C45 176.7(3) .
C40 C41 C46 C47 -0.9(4) .
C41 C42 C43 C44 0.7(5) .
C41 C42 C50 C51 136.9(3) .
C41 C42 C50 C52 -99.0(4) .
C41 C46 C47 C48 -137.9(3) .
C41 C46 C47 C49 98.2(4) .
C42 C41 C46 C45 1.4(4) .
C42 C41 C46 C47 -176.1(3) .
C42 C43 C44 C45 1.0(5) .
C43 C42 C50 C51 -47.2(4) .
C43 C42 C50 C52 76.9(4) .
C43 C44 C45 C46 -1.6(5) .
C44 C45 C46 C41 0.4(4) .
C44 C45 C46 C47 178.0(3) .
C45 C46 C47 C48 44.6(4) .
C45 C46 C47 C49 -79.3(4) .
C46 C41 C42 C43 -2.0(4) .
C46 C41 C42 C50 174.0(3) .
C50 C42 C43 C44 -175.3(3) .
C53 C36 C37 C38 174.8(3) .
C53 C54 C55 C56 1.7(5) .
C53 C54 C62 C63 111.1(4) .
C53 C54 C62 C64 -124.4(3) .
C53 C58 C59 C60 74.5(4) .
C53 C58 C59 C61 -160.8(3) .
C54 C53 C58 C57 7.4(4) .
C54 C53 C58 C59 -165.3(3) .
C54 C55 C56 C57 3.3(5) .
C55 C54 C62 C63 -70.4(4) .
C55 C54 C62 C64 54.2(4) .
C55 C56 C57 C58 -3.1(5) .
C56 C57 C58 C53 -2.3(4) .
C56 C57 C58 C59 170.5(3) .
C57 C58 C59 C60 -97.9(3) .
C57 C58 C59 C61 26.8(4) .
C58 C53 C54 C55 -7.2(4) .
C58 C53 C54 C62 171.4(3) .
C62 C54 C55 C56 -176.9(3) .
C65 C66 C67 C67 -177.3(5) 3_576
